data_4073351
loop_
_publ_author_name
'Guo, Ruiyun'
'Portscheller, Janelle L.'
'Day, Victor W.'
'Malinakova, Helena C.'

_publ_section_title
;
 An Allylpalladium(IV) Intermediate in the Synthesis of Highly Substituted
 Benzoxepines and Benzopyrans via Reactions of Stable Pallada(II)cycles
 with Allyl Bromides
;
_journal_issue 15
_journal_name_full Organometallics
_journal_page_first 3874
_journal_paper_doi 10.1021/om7002865
_journal_volume 26
_journal_year 2007
_chemical_formula_sum 'C25 H35 Cl3 N2 O3 Pd'
_chemical_formula_weight 624.30
_chemical_name_systematic
; 
 ? 
;
_space_group_IT_number 14
_symmetry_cell_setting monoclinic
_symmetry_space_group_name_Hall '-P 2ybc'
_symmetry_space_group_name_H-M 'P 1 21/c 1'
_atom_sites_solution_hydrogens geom
_atom_sites_solution_primary direct
_atom_sites_solution_secondary difmap
_audit_creation_method SHELXL-97
_cell_angle_alpha 90.00
_cell_angle_beta 113.0110(10)
_cell_angle_gamma 90.00
_cell_formula_units_Z 4
_cell_length_a 16.4476(11)
_cell_length_b 9.9513(6)
_cell_length_c 17.7253(12)
_cell_measurement_reflns_used 7484
_cell_measurement_temperature 100(2)
_cell_measurement_theta_max 30.02
_cell_measurement_theta_min 2.33
_cell_volume 2670.3(3)
_computing_cell_refinement 'Bruker SAINT'
_computing_data_collection 'Bruker SMART'
_computing_data_reduction 'Bruker SAINT'
_computing_molecular_graphics 'Bruker SHELXTL'
_computing_publication_material 'Bruker SHELXTL'
_computing_structure_refinement 'Bruker SHELXTL'
_computing_structure_solution 'Bruker SHELXTL'
_diffrn_ambient_temperature 100(2)
_diffrn_measured_fraction_theta_full 0.997
_diffrn_measured_fraction_theta_max 0.997
_diffrn_measurement_device_type 'Bruker SMART APEX CCD area detector'
_diffrn_measurement_method 'phi and omega scans'
_diffrn_radiation_monochromator graphite
_diffrn_radiation_source 'fine-focus sealed tube'
_diffrn_radiation_type MoK\a
_diffrn_radiation_wavelength 0.71073
_diffrn_reflns_av_R_equivalents 0.0344
_diffrn_reflns_av_sigmaI/netI 0.0300
_diffrn_reflns_limit_h_max 23
_diffrn_reflns_limit_h_min -23
_diffrn_reflns_limit_k_max 14
_diffrn_reflns_limit_k_min -14
_diffrn_reflns_limit_l_max 24
_diffrn_reflns_limit_l_min -24
_diffrn_reflns_number 30984
_diffrn_reflns_theta_full 30.03
_diffrn_reflns_theta_max 30.03
_diffrn_reflns_theta_min 2.33
_diffrn_standards_decay_% 0.00
_exptl_absorpt_coefficient_mu 1.025
_exptl_absorpt_correction_T_max 0.7125
_exptl_absorpt_correction_T_min 0.6508
_exptl_absorpt_correction_type empirical
_exptl_crystal_colour Gold/yellow
_exptl_crystal_density_diffrn 1.553
_exptl_crystal_density_meas 0
_exptl_crystal_density_method 'not measured'
_exptl_crystal_description 'Near cube'
_exptl_crystal_F_000 1280
_exptl_crystal_size_max 0.24
_exptl_crystal_size_mid 0.24
_exptl_crystal_size_min 0.22
_refine_diff_density_max 0.752
_refine_diff_density_min -0.528
_refine_diff_density_rms 0.079
_refine_ls_extinction_method none
_refine_ls_goodness_of_fit_ref 1.014
_refine_ls_hydrogen_treatment mixed
_refine_ls_matrix_type full
_refine_ls_number_parameters 317
_refine_ls_number_reflns 7774
_refine_ls_number_restraints 0
_refine_ls_restrained_S_all 1.014
_refine_ls_R_factor_all 0.0292
_refine_ls_R_factor_gt 0.0248
_refine_ls_shift/su_max 0.001
_refine_ls_shift/su_mean 0.000
_refine_ls_structure_factor_coef Fsqd
_refine_ls_weighting_details 'calc w=1/[\s^2^(Fo^2^)+(0.0365P)^2^+0.0000P] where P=(Fo^2^+2Fc^2^)/3'
_refine_ls_weighting_scheme calc
_refine_ls_wR_factor_gt 0.0624
_refine_ls_wR_factor_ref 0.0637
_reflns_number_gt 6769
_reflns_number_total 7774
_reflns_threshold_expression >2sigma(I)
_cod_data_source_file om7002865_si.cif
_cod_data_source_block k99a(3a)
_cod_depositor_comments
;
The following automatic conversions were performed:

'_symmetry_cell_setting' value 'Monoclinic' changed to 'monoclinic'
according to /home/saulius/struct/CIF-dictionaries/cif_core.dic
dictionary named 'cif_core.dic' version 2.4.1 from 2010-06-29.

Automatic conversion script
Id: cif_fix_values 1715 2011-07-08 13:25:40Z adriana 
;
_cod_original_sg_symbol_H-M P2(1)/c
_cod_database_code 4073351

loop_
_symmetry_equiv_pos_as_xyz
'x, y, z'
'-x, y+1/2, -z+1/2'
'-x, -y, -z'
'x, -y-1/2, z-1/2'

loop_
_atom_site_label
_atom_site_type_symbol
_atom_site_fract_x
_atom_site_fract_y
_atom_site_fract_z
_atom_site_U_iso_or_equiv
_atom_site_adp_type
_atom_site_occupancy
_atom_site_symmetry_multiplicity
_atom_site_calc_flag
_atom_site_refinement_flags
_atom_site_disorder_assembly
_atom_site_disorder_group
Pd Pd 0.107858(7) 0.357352(11) -0.012179(6) 0.01171(4) Uani 1 1 d . . .
O1 O 0.17318(7) 0.53813(11) -0.10542(6) 0.0169(2) Uani 1 1 d . . .
O2 O 0.29939(7) 0.24822(11) -0.01802(6) 0.0192(2) Uani 1 1 d . . .
O3 O 0.22436(8) 0.30299(13) -0.14999(7) 0.0267(3) Uani 1 1 d . . .
N1 N 0.01642(8) 0.26212(12) 0.03160(7) 0.0137(2) Uani 1 1 d . . .
N2 N 0.18872(8) 0.30238(12) 0.11004(7) 0.0136(2) Uani 1 1 d . . .
C1 C 0.03555(9) 0.43907(14) -0.12198(8) 0.0138(3) Uani 1 1 d . . .
C2 C 0.08466(9) 0.52431(15) -0.15159(9) 0.0148(3) Uani 1 1 d . . .
C3 C 0.04861(10) 0.60017(16) -0.22266(9) 0.0177(3) Uani 1 1 d . . .
H3 H 0.0849 0.6572 -0.2392 0.021 Uiso 1 1 calc R . .
C4 C -0.04155(10) 0.59124(16) -0.26915(9) 0.0189(3) Uani 1 1 d . . .
H4 H -0.0678 0.6428 -0.3178 0.023 Uiso 1 1 calc R . .
C5 C -0.09275(10) 0.50641(16) -0.24379(9) 0.0193(3) Uani 1 1 d . . .
H5 H -0.1542 0.4986 -0.2759 0.023 Uiso 1 1 calc R . .
C6 C -0.05489(10) 0.43222(15) -0.17145(9) 0.0164(3) Uani 1 1 d . . .
H6 H -0.0916 0.3753 -0.1553 0.020 Uiso 1 1 calc R . .
C7 C 0.20363(9) 0.43435(15) -0.04455(8) 0.0141(3) Uani 1 1 d . . .
H7 H 0.2516 0.4718 0.0055 0.017 Uiso 1 1 calc R . .
C8 C 0.24136(10) 0.32370(16) -0.07822(9) 0.0162(3) Uani 1 1 d . . .
C9 C 0.33956(12) 0.13828(17) -0.04416(10) 0.0250(4) Uani 1 1 d . . .
H9A H 0.3672 0.1713 -0.0813 0.030 Uiso 1 1 calc R . .
H9B H 0.2946 0.0700 -0.0737 0.030 Uiso 1 1 calc R . .
C10 C 0.40837(11) 0.07847(18) 0.03194(10) 0.0242(3) Uani 1 1 d . . .
H10A H 0.4315 -0.0043 0.0177 0.036 Uiso 1 1 calc R . .
H10B H 0.3818 0.0579 0.0714 0.036 Uiso 1 1 calc R . .
H10C H 0.4567 0.1428 0.0563 0.036 Uiso 1 1 calc R . .
C11 C 0.05236(10) 0.22630(14) 0.10664(9) 0.0155(3) Uani 1 1 d . . .
H11 H 0.0187 0.1844 0.1330 0.019 Uiso 1 1 calc R . .
C12 C 0.14731(10) 0.25176(15) 0.15104(9) 0.0161(3) Uani 1 1 d . . .
H12 H 0.1766 0.2315 0.2077 0.019 Uiso 1 1 calc R . .
C21 C -0.07790(9) 0.23209(14) -0.01620(8) 0.0138(3) Uani 1 1 d . . .
H21 H -0.1071 0.3178 -0.0424 0.017 Uiso 1 1 calc R . .
C22 C -0.08375(10) 0.13469(15) -0.08528(9) 0.0155(3) Uani 1 1 d . . .
H22A H -0.0491 0.1706 -0.1155 0.019 Uiso 1 1 calc R . .
H22B H -0.0582 0.0469 -0.0615 0.019 Uiso 1 1 calc R . .
C23 C -0.17982(10) 0.11535(16) -0.14437(9) 0.0192(3) Uani 1 1 d . . .
H23A H -0.1826 0.0473 -0.1860 0.023 Uiso 1 1 calc R . .
H23B H -0.2030 0.2010 -0.1731 0.023 Uiso 1 1 calc R . .
C24 C -0.23772(10) 0.06988(16) -0.09927(9) 0.0206(3) Uani 1 1 d . . .
H24A H -0.3004 0.0691 -0.1380 0.025 Uiso 1 1 calc R . .
H24B H -0.2213 -0.0229 -0.0788 0.025 Uiso 1 1 calc R . .
C25 C -0.22734(10) 0.16214(16) -0.02757(10) 0.0202(3) Uani 1 1 d . . .
H25A H -0.2620 0.1259 0.0026 0.024 Uiso 1 1 calc R . .
H25B H -0.2511 0.2521 -0.0487 0.024 Uiso 1 1 calc R . .
C26 C -0.13031(10) 0.17538(16) 0.03111(9) 0.0171(3) Uani 1 1 d . . .
H26A H -0.1252 0.2361 0.0770 0.021 Uiso 1 1 calc R . .
H26B H -0.1066 0.0863 0.0541 0.021 Uiso 1 1 calc R . .
C31 C 0.28321(9) 0.33803(15) 0.15145(9) 0.0146(3) Uani 1 1 d . . .
H31 H 0.3106 0.3261 0.1105 0.018 Uiso 1 1 calc R . .
C32 C 0.29089(10) 0.48650(15) 0.17441(9) 0.0176(3) Uani 1 1 d . . .
H32A H 0.2685 0.5014 0.2181 0.021 Uiso 1 1 calc R . .
H32B H 0.2545 0.5406 0.1261 0.021 Uiso 1 1 calc R . .
C33 C 0.38718(10) 0.53097(17) 0.20434(10) 0.0223(3) Uani 1 1 d . . .
H33A H 0.3921 0.6262 0.2217 0.027 Uiso 1 1 calc R . .
H33B H 0.4076 0.5239 0.1589 0.027 Uiso 1 1 calc R . .
C34 C 0.44594(10) 0.44412(18) 0.27625(10) 0.0249(3) Uani 1 1 d . . .
H34A H 0.5085 0.4688 0.2906 0.030 Uiso 1 1 calc R . .
H34B H 0.4316 0.4627 0.3245 0.030 Uiso 1 1 calc R . .
C35 C 0.43404(10) 0.29429(18) 0.25646(10) 0.0244(3) Uani 1 1 d . . .
H35A H 0.4688 0.2420 0.3062 0.029 Uiso 1 1 calc R . .
H35B H 0.4568 0.2731 0.2137 0.029 Uiso 1 1 calc R . .
C36 C 0.33649(10) 0.25294(16) 0.22618(9) 0.0194(3) Uani 1 1 d . . .
H36A H 0.3301 0.1565 0.2113 0.023 Uiso 1 1 calc R . .
H36B H 0.3144 0.2671 0.2701 0.023 Uiso 1 1 calc R . .
Cl1 Cl 0.41352(4) 0.63828(6) -0.00453(3) 0.04341(13) Uani 1 1 d . . .
Cl2 Cl 0.31614(4) 0.80188(5) -0.14558(3) 0.04087(13) Uani 1 1 d . . .
Cl3 Cl 0.4101(2) 0.5743(3) -0.1663(2) 0.0364(4) Uani 0.70 1 d P A 1
C1S C 0.34913(11) 0.63841(17) -0.11021(11) 0.0257(4) Uani 0.70 1 d P A 1
H1S H 0.2956 0.5814 -0.1215 0.031 Uiso 0.70 1 calc PR A 1
Cl3' Cl 0.4005(5) 0.5469(8) -0.1570(5) 0.0479(14) Uani 0.30 1 d P A 2
C1S' C 0.34913(11) 0.63841(17) -0.11021(11) 0.0257(4) Uani 0.30 1 d P A 2
H1S' H 0.2938 0.5884 -0.1175 0.031 Uiso 0.30 1 calc PR A 2

loop_
_atom_site_aniso_label
_atom_site_aniso_U_11
_atom_site_aniso_U_22
_atom_site_aniso_U_33
_atom_site_aniso_U_23
_atom_site_aniso_U_13
_atom_site_aniso_U_12
Pd 0.01224(6) 0.01335(6) 0.00972(6) 0.00043(4) 0.00450(4) -0.00017(4)
O1 0.0145(5) 0.0186(5) 0.0161(5) 0.0049(4) 0.0043(4) -0.0009(4)
O2 0.0236(6) 0.0219(6) 0.0130(5) 0.0016(4) 0.0080(4) 0.0083(4)
O3 0.0268(6) 0.0395(7) 0.0133(5) -0.0009(5) 0.0072(5) 0.0100(6)
N1 0.0151(6) 0.0132(6) 0.0134(6) -0.0015(4) 0.0062(5) 0.0001(5)
N2 0.0146(6) 0.0134(6) 0.0119(5) -0.0010(4) 0.0042(5) 0.0009(5)
C1 0.0167(7) 0.0136(6) 0.0124(6) 0.0003(5) 0.0071(5) 0.0014(5)
C2 0.0144(7) 0.0160(7) 0.0145(7) -0.0013(5) 0.0062(5) 0.0004(5)
C3 0.0195(7) 0.0189(7) 0.0170(7) 0.0039(6) 0.0097(6) 0.0004(6)
C4 0.0200(7) 0.0222(8) 0.0141(7) 0.0049(6) 0.0062(6) 0.0041(6)
C5 0.0163(7) 0.0242(8) 0.0157(7) 0.0019(6) 0.0045(6) 0.0019(6)
C6 0.0163(7) 0.0172(7) 0.0164(7) 0.0011(6) 0.0071(6) -0.0007(6)
C7 0.0138(6) 0.0169(7) 0.0113(6) 0.0012(5) 0.0046(5) -0.0003(5)
C8 0.0136(7) 0.0217(7) 0.0136(7) 0.0011(5) 0.0057(5) -0.0017(5)
C9 0.0284(9) 0.0282(9) 0.0197(8) -0.0003(7) 0.0108(7) 0.0121(7)
C10 0.0217(8) 0.0262(9) 0.0251(8) 0.0049(7) 0.0098(7) 0.0060(7)
C11 0.0192(7) 0.0146(7) 0.0144(6) -0.0015(5) 0.0084(6) -0.0019(5)
C12 0.0195(7) 0.0159(7) 0.0120(6) -0.0013(5) 0.0052(5) 0.0007(5)
C21 0.0131(6) 0.0150(7) 0.0136(6) 0.0001(5) 0.0058(5) -0.0002(5)
C22 0.0164(7) 0.0166(7) 0.0139(6) -0.0001(5) 0.0065(5) 0.0002(5)
C23 0.0194(7) 0.0223(8) 0.0152(7) -0.0021(6) 0.0061(6) -0.0038(6)
C24 0.0185(7) 0.0227(8) 0.0207(7) -0.0038(6) 0.0077(6) -0.0065(6)
C25 0.0186(7) 0.0211(8) 0.0242(8) -0.0022(6) 0.0118(6) -0.0029(6)
C26 0.0186(7) 0.0196(7) 0.0164(7) -0.0024(6) 0.0104(6) -0.0040(6)
C31 0.0140(7) 0.0186(7) 0.0114(6) -0.0015(5) 0.0050(5) -0.0001(5)
C32 0.0182(7) 0.0184(7) 0.0169(7) -0.0021(6) 0.0077(6) -0.0021(6)
C33 0.0203(8) 0.0262(8) 0.0211(8) -0.0052(6) 0.0090(6) -0.0066(6)
C34 0.0164(7) 0.0379(10) 0.0180(7) -0.0059(7) 0.0042(6) -0.0052(7)
C35 0.0168(7) 0.0362(10) 0.0163(7) 0.0010(7) 0.0023(6) 0.0027(7)
C36 0.0172(7) 0.0241(8) 0.0140(7) 0.0007(6) 0.0028(6) 0.0009(6)
Cl1 0.0431(3) 0.0610(4) 0.0307(2) 0.0190(2) 0.0194(2) 0.0209(2)
Cl2 0.0703(4) 0.0254(2) 0.0269(2) 0.00681(18) 0.0190(2) 0.0131(2)
Cl3 0.0307(5) 0.0435(12) 0.0424(7) -0.0134(7) 0.0224(5) 0.0012(6)
C1S 0.0211(8) 0.0243(8) 0.0357(10) 0.0086(7) 0.0155(7) 0.0029(6)
Cl3' 0.043(3) 0.045(3) 0.042(3) -0.022(2) 0.0025(16) 0.0108(19)
C1S' 0.0211(8) 0.0243(8) 0.0357(10) 0.0086(7) 0.0155(7) 0.0029(6)

loop_
_atom_type_symbol
_atom_type_description
_atom_type_scat_dispersion_real
_atom_type_scat_dispersion_imag
_atom_type_scat_source
C C 0.0033 0.0016 'International Tables Vol C Tables 4.2.6.8 and 6.1.1.4'
H H 0.0000 0.0000 'International Tables Vol C Tables 4.2.6.8 and 6.1.1.4'
N N 0.0061 0.0033 'International Tables Vol C Tables 4.2.6.8 and 6.1.1.4'
O O 0.0106 0.0060 'International Tables Vol C Tables 4.2.6.8 and 6.1.1.4'
Cl Cl 0.1484 0.1585 'International Tables Vol C Tables 4.2.6.8 and 6.1.1.4'
Pd Pd -0.9988 1.0072 'International Tables Vol C Tables 4.2.6.8 and 6.1.1.4'

loop_
_geom_angle_atom_site_label_1
_geom_angle_atom_site_label_2
_geom_angle_atom_site_label_3
_geom_angle
C1 Pd C7 78.72(6)
C1 Pd N2 171.11(5)
C7 Pd N2 98.06(5)
C1 Pd N1 107.04(5)
C7 Pd N1 173.93(5)
N2 Pd N1 76.53(5)
C2 O1 C7 110.73(11)
C8 O2 C9 116.05(12)
C11 N1 C21 119.69(12)
C11 N1 Pd 113.11(10)
C21 N1 Pd 127.16(9)
C12 N2 C31 120.17(12)
C12 N2 Pd 114.92(10)
C31 N2 Pd 124.19(9)
C6 C1 C2 114.79(13)
C6 C1 Pd 131.78(11)
C2 C1 Pd 113.32(10)
O1 C2 C3 117.72(13)
O1 C2 C1 117.95(12)
C3 C2 C1 124.26(13)
C2 C3 C4 118.82(14)
C5 C4 C3 119.32(14)
C4 C5 C6 120.67(14)
C5 C6 C1 122.11(13)
O1 C7 C8 107.86(11)
O1 C7 Pd 113.81(9)
C8 C7 Pd 108.90(10)
O3 C8 O2 122.61(14)
O3 C8 C7 125.68(14)
O2 C8 C7 111.70(12)
O2 C9 C10 106.87(13)
N1 C11 C12 118.15(13)
N2 C12 C11 117.02(13)
N1 C21 C26 116.82(12)
N1 C21 C22 108.02(11)
C26 C21 C22 109.39(12)
C23 C22 C21 110.60(12)
C22 C23 C24 111.51(12)
C25 C24 C23 111.58(13)
C24 C25 C26 111.45(13)
C21 C26 C25 108.71(12)
N2 C31 C32 109.04(12)
N2 C31 C36 115.65(12)
C32 C31 C36 110.26(12)
C31 C32 C33 109.89(13)
C32 C33 C34 110.94(13)
C35 C34 C33 112.18(13)
C34 C35 C36 111.39(14)
C31 C36 C35 108.76(13)
Cl2 C1S Cl1 110.86(10)
Cl2 C1S Cl3 107.20(14)
Cl1 C1S Cl3 111.01(15)

loop_
_geom_bond_atom_site_label_1
_geom_bond_atom_site_label_2
_geom_bond_distance
Pd C1 2.0134(14)
Pd C7 2.0259(14)
Pd N2 2.1234(12)
Pd N1 2.1620(12)
O1 C2 1.3699(17)
O1 C7 1.4350(17)
O2 C8 1.3482(18)
O2 C9 1.4447(18)
O3 C8 1.2088(17)
N1 C11 1.2770(18)
N1 C21 1.4786(18)
N2 C12 1.2778(19)
N2 C31 1.4793(18)
C1 C6 1.402(2)
C1 C2 1.4069(19)
C2 C3 1.387(2)
C3 C4 1.389(2)
C4 C5 1.386(2)
C5 C6 1.397(2)
C7 C8 1.498(2)
C9 C10 1.504(2)
C11 C12 1.470(2)
C21 C26 1.527(2)
C21 C22 1.5348(19)
C22 C23 1.529(2)
C23 C24 1.532(2)
C24 C25 1.522(2)
C25 C26 1.532(2)
C31 C32 1.525(2)
C31 C36 1.527(2)
C32 C33 1.526(2)
C33 C34 1.531(2)
C34 C35 1.527(3)
C35 C36 1.536(2)
Cl1 C1S 1.7549(19)
Cl2 C1S 1.7515(17)
Cl3 C1S 1.783(4)

loop_
_geom_torsion_atom_site_label_1
_geom_torsion_atom_site_label_2
_geom_torsion_atom_site_label_3
_geom_torsion_atom_site_label_4
_geom_torsion
C1 Pd N1 C11 -168.75(10)
C7 Pd N1 C11 29.9(5)
N2 Pd N1 C11 2.80(10)
C1 Pd N1 C21 13.67(12)
C7 Pd N1 C21 -147.7(4)
N2 Pd N1 C21 -174.78(12)
C1 Pd N2 C12 110.0(3)
C7 Pd N2 C12 178.08(11)
N1 Pd N2 C12 -4.71(10)
C1 Pd N2 C31 -60.3(4)
C7 Pd N2 C31 7.81(12)
N1 Pd N2 C31 -174.98(11)
C7 Pd C1 C6 171.73(15)
N2 Pd C1 C6 -118.8(3)
N1 Pd C1 C6 -6.29(15)
C7 Pd C1 C2 -12.35(10)
N2 Pd C1 C2 57.1(4)
N1 Pd C1 C2 169.62(10)
C7 O1 C2 C3 -167.88(13)
C7 O1 C2 C1 15.02(17)
C6 C1 C2 O1 178.61(12)
Pd C1 C2 O1 1.96(17)
C6 C1 C2 C3 1.7(2)
Pd C1 C2 C3 -174.94(12)
O1 C2 C3 C4 -177.93(14)
C1 C2 C3 C4 -1.0(2)
C2 C3 C4 C5 -0.5(2)
C3 C4 C5 C6 1.2(2)
C4 C5 C6 C1 -0.5(2)
C2 C1 C6 C5 -0.9(2)
Pd C1 C6 C5 174.94(11)
C2 O1 C7 C8 95.72(13)
C2 O1 C7 Pd -25.22(14)
C1 Pd C7 O1 20.72(10)
N2 Pd C7 O1 -150.87(9)
N1 Pd C7 O1 -177.5(4)
C1 Pd C7 C8 -99.64(10)
N2 Pd C7 C8 88.77(10)
N1 Pd C7 C8 62.2(5)
C9 O2 C8 O3 -1.1(2)
C9 O2 C8 C7 179.90(13)
O1 C7 C8 O3 -22.0(2)
Pd C7 C8 O3 101.95(16)
O1 C7 C8 O2 156.94(11)
Pd C7 C8 O2 -79.09(13)
C8 O2 C9 C10 173.86(13)
C21 N1 C11 C12 176.97(12)
Pd N1 C11 C12 -0.81(16)
C31 N2 C12 C11 176.52(12)
Pd N2 C12 C11 5.83(17)
N1 C11 C12 N2 -3.4(2)
C11 N1 C21 C26 7.88(19)
Pd N1 C21 C26 -174.68(10)
C11 N1 C21 C22 -115.87(14)
Pd N1 C21 C22 61.57(14)
N1 C21 C22 C23 -171.86(11)
C26 C21 C22 C23 60.01(16)
C21 C22 C23 C24 -54.90(17)
C22 C23 C24 C25 52.11(18)
C23 C24 C25 C26 -54.65(18)
N1 C21 C26 C25 175.44(12)
C22 C21 C26 C25 -61.51(15)
C24 C25 C26 C21 59.31(16)
C12 N2 C31 C32 -95.15(15)
Pd N2 C31 C32 74.63(13)
C12 N2 C31 C36 29.75(19)
Pd N2 C31 C36 -160.47(10)
N2 C31 C32 C33 -170.77(12)
C36 C31 C32 C33 61.25(16)
C31 C32 C33 C34 -56.31(17)
C32 C33 C34 C35 52.99(18)
C33 C34 C35 C36 -53.67(17)
N2 C31 C36 C35 174.73(12)
C32 C31 C36 C35 -61.00(16)
C34 C35 C36 C31 56.94(17)
